data_4515832
loop_
_publ_author_name
'Schmitt, Daniel C.'
'Niljianskul, Nootaree'
'Sach, Neal W.'
'Trujillo, John I.'

_publ_section_title
;
 A Parallel Approach to 7-(Hetero)arylpyrazolo[1,5- a]pyrimidin-5-ones.
;
_journal_issue 5
_journal_name_full 'ACS combinatorial science'
_journal_page_first 256
_journal_page_last 260
_journal_paper_doi 10.1021/acscombsci.8b00032
_journal_volume 20
_journal_year 2018
_chemical_formula_sum 'C13 H11 N3 O'
_chemical_formula_weight 225.25
_space_group_crystal_system orthorhombic
_space_group_IT_number 45
_space_group_name_Hall 'I 2 -2c'
_space_group_name_H-M_alt 'I b a 2'
_atom_sites_solution_hydrogens mixed
_audit_creation_method SHELXL-2014/7
_cell_angle_alpha 90
_cell_angle_beta 90
_cell_angle_gamma 90
_cell_formula_units_Z 8
_cell_length_a 14.7666(12)
_cell_length_b 20.3760(11)
_cell_length_c 7.0357(4)
_cell_measurement_temperature 123(2)
_cell_volume 2116.9(2)
_computing_structure_refinement 'SHELXL-2014/7 (Sheldrick, 2014)'
_diffrn_ambient_temperature 123(2)
_diffrn_measured_fraction_theta_full 0.991
_diffrn_measured_fraction_theta_max 0.991
_diffrn_radiation_type CuK\a
_diffrn_radiation_wavelength 1.54178
_diffrn_reflns_av_R_equivalents 0.0327
_diffrn_reflns_av_unetI/netI 0.0201
_diffrn_reflns_Laue_measured_fraction_full 0.991
_diffrn_reflns_Laue_measured_fraction_max 0.991
_diffrn_reflns_limit_h_max 18
_diffrn_reflns_limit_h_min -18
_diffrn_reflns_limit_k_max 25
_diffrn_reflns_limit_k_min -25
_diffrn_reflns_limit_l_max 8
_diffrn_reflns_limit_l_min -8
_diffrn_reflns_number 14737
_diffrn_reflns_point_group_measured_fraction_full 0.967
_diffrn_reflns_point_group_measured_fraction_max 0.967
_diffrn_reflns_theta_full 67.679
_diffrn_reflns_theta_max 72.423
_diffrn_reflns_theta_min 3.697
_exptl_absorpt_coefficient_mu 0.755
_exptl_crystal_density_diffrn 1.413
_exptl_crystal_F_000 944
_exptl_crystal_size_max 0.100
_exptl_crystal_size_mid 0.060
_exptl_crystal_size_min 0.040
_refine_diff_density_max 0.149
_refine_diff_density_min -0.130
_refine_diff_density_rms 0.030
_refine_ls_abs_structure_details
;
 Flack x determined using 874 quotients [(I+)-(I-)]/[(I+)+(I-)]
 (Parsons, Flack and Wagner, Acta Cryst. B69 (2013) 249-259).
;
_refine_ls_abs_structure_Flack -0.08(8)
_refine_ls_extinction_method none
_refine_ls_goodness_of_fit_ref 1.069
_refine_ls_hydrogen_treatment mixed
_refine_ls_matrix_type full
_refine_ls_number_parameters 158
_refine_ls_number_reflns 2037
_refine_ls_number_restraints 2
_refine_ls_restrained_S_all 1.070
_refine_ls_R_factor_all 0.0251
_refine_ls_R_factor_gt 0.0244
_refine_ls_shift/su_max 0.000
_refine_ls_shift/su_mean 0.000
_refine_ls_structure_factor_coef Fsqd
_refine_ls_weighting_details 'w=1/[\s^2^(Fo^2^)+(0.0290P)^2^+1.0222P] where P=(Fo^2^+2Fc^2^)/3'
_refine_ls_weighting_scheme calc
_refine_ls_wR_factor_gt 0.0618
_refine_ls_wR_factor_ref 0.0626
_reflns_Friedel_coverage 0.787
_reflns_Friedel_fraction_full 0.937
_reflns_Friedel_fraction_max 0.937
_reflns_number_gt 1995
_reflns_number_total 2037
_reflns_threshold_expression 'I > 2\s(I)'
_cod_data_source_file co8b00032_si_002.cif
_cod_data_source_block Z918
_cod_database_code 4515832
_shelx_shelxl_version_number 2014/7
_shelx_space_group_comment
;
The symmetry employed for this shelxl refinement is uniquely defined
by the following loop, which should always be used as a source of
symmetry information in preference to the above space-group names.
They are only intended as comments.
;
_shelx_estimated_absorpt_t_min 0.928
_shelx_estimated_absorpt_t_max 0.970

loop_
_space_group_symop_operation_xyz
'x, y, z'
'-x, -y, z'
'x+1/2, -y+1/2, z'
'-x+1/2, y+1/2, z'
'x+1/2, y+1/2, z+1/2'
'-x+1/2, -y+1/2, z+1/2'
'x+1, -y+1, z+1/2'
'-x+1, y+1, z+1/2'

loop_
_atom_site_label
_atom_site_type_symbol
_atom_site_fract_x
_atom_site_fract_y
_atom_site_fract_z
_atom_site_U_iso_or_equiv
_atom_site_adp_type
_atom_site_occupancy
_atom_site_site_symmetry_order
_atom_site_calc_flag
_atom_site_refinement_flags_posn
_atom_site_refinement_flags_adp
N1 N 0.38476(9) 0.51326(7) 0.4096(2) 0.0163(3) Uani 1 1 d D .
H1X H 0.4248(12) 0.4773(9) 0.390(3) 0.020 Uiso 1 1 d D U
N2 N 0.23745(9) 0.55023(6) 0.4869(2) 0.0140(3) Uani 1 1 d . .
N3 N 0.15235(9) 0.52783(6) 0.5341(2) 0.0162(3) Uani 1 1 d . .
O1 O 0.49538(8) 0.58658(6) 0.3362(2) 0.0205(3) Uani 1 1 d . .
C1 C 0.19786(11) 0.72277(8) 0.3690(3) 0.0178(4) Uani 1 1 d . .
H1 H 0.2408 0.7244 0.2686 0.021 Uiso 1 1 calc R U
C2 C 0.13804(11) 0.77486(8) 0.3961(3) 0.0207(4) Uani 1 1 d . .
H2 H 0.1397 0.8116 0.3129 0.025 Uiso 1 1 calc R U
C3 C 0.07612(11) 0.77328(8) 0.5441(3) 0.0219(4) Uani 1 1 d . .
H3 H 0.0362 0.8092 0.5643 0.026 Uiso 1 1 calc R U
C4 C 0.07281(12) 0.71885(9) 0.6625(3) 0.0215(4) Uani 1 1 d . .
H4 H 0.0299 0.7175 0.7631 0.026 Uiso 1 1 calc R U
C5 C 0.13136(12) 0.66634(8) 0.6358(3) 0.0180(4) Uani 1 1 d . .
H5 H 0.1282 0.6292 0.7172 0.022 Uiso 1 1 calc R U
C6 C 0.19484(11) 0.66822(8) 0.4892(3) 0.0158(4) Uani 1 1 d . .
C7 C 0.26260(11) 0.61534(8) 0.4627(2) 0.0150(3) Uani 1 1 d . .
C8 C 0.34982(11) 0.62747(8) 0.4157(3) 0.0164(3) Uani 1 1 d . .
H8 H 0.3687 0.6718 0.4028 0.020 Uiso 1 1 calc R U
C9 C 0.41562(11) 0.57598(8) 0.3841(3) 0.0164(3) Uani 1 1 d . .
C10 C 0.29714(10) 0.49924(8) 0.4609(3) 0.0148(3) Uani 1 1 d . .
C11 C 0.25071(11) 0.44218(8) 0.4937(2) 0.0163(3) Uani 1 1 d . .
H11 H 0.2732 0.3986 0.4877 0.020 Uiso 1 1 calc R U
C12 C 0.16163(11) 0.46280(8) 0.5384(3) 0.0156(3) Uani 1 1 d . .
C13 C 0.08257(11) 0.42071(8) 0.5909(3) 0.0200(4) Uani 1 1 d . .
H13A H 0.0706 0.4248 0.7274 0.030 Uiso 1 1 calc R U
H13B H 0.0962 0.3748 0.5604 0.030 Uiso 1 1 calc R U
H13C H 0.0291 0.4349 0.5193 0.030 Uiso 1 1 calc R U

loop_
_atom_site_aniso_label
_atom_site_aniso_U_11
_atom_site_aniso_U_22
_atom_site_aniso_U_33
_atom_site_aniso_U_23
_atom_site_aniso_U_13
_atom_site_aniso_U_12
N1 0.0134(6) 0.0154(6) 0.0202(7) -0.0002(6) 0.0006(5) 0.0022(5)
N2 0.0130(6) 0.0137(6) 0.0153(7) 0.0003(5) 0.0008(5) 0.0001(5)
N3 0.0134(6) 0.0180(7) 0.0170(7) 0.0007(6) 0.0019(6) -0.0015(5)
O1 0.0135(5) 0.0208(6) 0.0273(7) 0.0029(5) 0.0022(5) 0.0006(5)
C1 0.0166(8) 0.0169(8) 0.0200(9) -0.0002(7) -0.0001(7) -0.0014(6)
C2 0.0219(8) 0.0147(7) 0.0255(10) -0.0003(7) -0.0083(8) -0.0005(6)
C3 0.0177(8) 0.0180(8) 0.0300(10) -0.0079(7) -0.0074(7) 0.0051(6)
C4 0.0171(8) 0.0229(9) 0.0246(10) -0.0064(7) 0.0013(7) 0.0004(7)
C5 0.0186(8) 0.0160(9) 0.0194(9) -0.0013(7) 0.0007(7) -0.0006(6)
C6 0.0131(7) 0.0148(7) 0.0196(9) -0.0029(7) -0.0025(6) -0.0005(6)
C7 0.0180(8) 0.0142(7) 0.0129(8) 0.0000(6) -0.0009(6) 0.0008(6)
C8 0.0165(8) 0.0138(7) 0.0190(9) 0.0009(7) 0.0001(7) -0.0004(6)
C9 0.0156(8) 0.0191(8) 0.0145(8) 0.0017(6) -0.0008(6) 0.0004(6)
C10 0.0140(7) 0.0174(7) 0.0132(7) -0.0007(6) -0.0009(6) 0.0030(6)
C11 0.0174(8) 0.0144(7) 0.0172(9) -0.0012(6) -0.0016(6) 0.0007(6)
C12 0.0175(8) 0.0164(7) 0.0128(8) -0.0001(6) -0.0018(7) -0.0009(6)
C13 0.0183(8) 0.0200(8) 0.0217(10) 0.0004(7) 0.0003(7) -0.0028(7)

loop_
_atom_type_symbol
_atom_type_description
_atom_type_scat_dispersion_real
_atom_type_scat_dispersion_imag
_atom_type_scat_source
C C 0.0181 0.0091 'International Tables Vol C Tables 4.2.6.8 and 6.1.1.4'
H H 0.0000 0.0000 'International Tables Vol C Tables 4.2.6.8 and 6.1.1.4'
N N 0.0311 0.0180 'International Tables Vol C Tables 4.2.6.8 and 6.1.1.4'
O O 0.0492 0.0322 'International Tables Vol C Tables 4.2.6.8 and 6.1.1.4'

loop_
_geom_angle_atom_site_label_1
_geom_angle_atom_site_label_2
_geom_angle_atom_site_label_3
_geom_angle
C9 N1 C10 122.84(14)
C9 N1 H1X 119.6(12)
C10 N1 H1X 117.6(12)
C10 N2 N3 111.50(13)
C10 N2 C7 122.31(13)
N3 N2 C7 126.18(13)
C12 N3 N2 103.96(12)
C2 C1 C6 120.17(16)
C2 C1 H1 119.9
C6 C1 H1 119.9
C3 C2 C1 120.19(16)
C3 C2 H2 119.9
C1 C2 H2 119.9
C2 C3 C4 119.53(15)
C2 C3 H3 120.2
C4 C3 H3 120.2
C3 C4 C5 120.83(17)
C3 C4 H4 119.6
C5 C4 H4 119.6
C4 C5 C6 119.85(16)
C4 C5 H5 120.1
C6 C5 H5 120.1
C5 C6 C1 119.41(15)
C5 C6 C7 121.81(15)
C1 C6 C7 118.71(15)
C8 C7 N2 117.35(14)
C8 C7 C6 122.73(14)
N2 C7 C6 119.92(14)
C7 C8 C9 122.99(14)
C7 C8 H8 118.5
C9 C8 H8 118.5
O1 C9 N1 120.85(14)
O1 C9 C8 123.47(15)
N1 C9 C8 115.68(14)
C11 C10 N1 133.84(15)
C11 C10 N2 107.36(14)
N1 C10 N2 118.81(15)
C10 C11 C12 104.51(14)
C10 C11 H11 127.7
C12 C11 H11 127.7
N3 C12 C11 112.67(14)
N3 C12 C13 119.73(14)
C11 C12 C13 127.59(14)
C12 C13 H13A 109.5
C12 C13 H13B 109.5
H13A C13 H13B 109.5
C12 C13 H13C 109.5
H13A C13 H13C 109.5
H13B C13 H13C 109.5

loop_
_geom_bond_atom_site_label_1
_geom_bond_atom_site_label_2
_geom_bond_distance
N1 C9 1.369(2)
N1 C10 1.373(2)
N1 H1X 0.951(17)
N2 C10 1.375(2)
N2 N3 1.3776(19)
N2 C7 1.388(2)
N3 C12 1.332(2)
O1 C9 1.244(2)
C1 C2 1.394(2)
C1 C6 1.397(2)
C1 H1 0.9500
C2 C3 1.386(3)
C2 H2 0.9500
C3 C4 1.388(3)
C3 H3 0.9500
C4 C5 1.388(2)
C4 H4 0.9500
C5 C6 1.394(2)
C5 H5 0.9500
C6 C7 1.482(2)
C7 C8 1.353(2)
C8 C9 1.447(2)
C8 H8 0.9500
C10 C11 1.369(2)
C11 C12 1.416(2)
C11 H11 0.9500
C12 C13 1.495(2)
C13 H13A 0.9800
C13 H13B 0.9800
C13 H13C 0.9800
